data_1511169
loop_
_publ_author_name
'Kuz'ma, Yu.B.'
'Marko, M.A.'
'Saakyan, L.S.'

_publ_section_title
;
 X-ray study of molybdenum-germanium-boron and tungsten-germanium- boron
 systems
;
_journal_name_full 'Izvestiya Akademii Nauk SSSR, Neorganicheskie Materialy'
_journal_page_first 1307
_journal_page_last 1309
_journal_volume 12
_journal_year 1976
_chemical_formula_sum 'B Ge0.3 Mo1.7'
_chemical_name_systematic '(Mo1.7 Ge0.3) B'
_space_group_IT_number 70
_symmetry_space_group_name_Hall '-F 2uv 2vw'
_symmetry_space_group_name_H-M 'F d d d :2'
_cell_angle_alpha 90
_cell_angle_beta 90
_cell_angle_gamma 90
_cell_formula_units_Z 16
_cell_length_a 15.41
_cell_length_b 7.86
_cell_length_c 4.57
_cell_volume 553.530
_citation_journal_id_ASTM IVNMAW
_cod_data_source_file boron0-1_274.cif
_cod_data_source_block B1Ge0.3Mo1.7
_cod_original_cell_volume 553.5303
_cod_original_formula_sum 'B1 Ge0.3 Mo1.7'
_cod_database_code 1511169

loop_
_symmetry_equiv_pos_as_xyz
x,y,z
-x+1/4,-y+1/4,z
x,-y+1/4,-z+1/4
-x+1/4,y,-z+1/4
-x,-y,-z
x-1/4,y-1/4,-z
-x,y-1/4,z-1/4
x-1/4,-y,z-1/4
x,y+1/2,z+1/2
-x+1/4,-y+3/4,z+1/2
x,-y+3/4,-z+3/4
-x+1/4,y+1/2,-z+3/4
-x,-y+1/2,-z+1/2
x-1/4,y+1/4,-z+1/2
-x,y+1/4,z+1/4
x-1/4,-y+1/2,z+1/4
x+1/2,y,z+1/2
-x+3/4,-y+1/4,z+1/2
x+1/2,-y+1/4,-z+3/4
-x+3/4,y,-z+3/4
-x+1/2,-y,-z+1/2
x+1/4,y-1/4,-z+1/2
-x+1/2,y-1/4,z+1/4
x+1/4,-y,z+1/4
x+1/2,y+1/2,z
-x+3/4,-y+3/4,z
x+1/2,-y+3/4,-z+1/4
-x+3/4,y+1/2,-z+1/4
-x+1/2,-y+1/2,-z
x+1/4,y+1/4,-z
-x+1/2,y+1/4,z-1/4
x+1/4,-y+1/2,z-1/4

loop_
_atom_site_label
_atom_site_type_symbol
_atom_site_fract_x
_atom_site_fract_y
_atom_site_fract_z
_atom_site_occupancy
_atom_site_U_iso_or_equiv
Ge1 Ge 0.208 0.125 0.125 0.15 0.0
Mo2 Mo 0.125 0.458 0.125 0.85 0.0
Mo1 Mo 0.208 0.125 0.125 0.85 0.0
B1 B 0.5 0.125 0.125 1 0.0
Ge2 Ge 0.125 0.458 0.125 0.15 0.0
